data_2234142
loop_
_publ_author_name
'Bhat, Mashooq A.'
'Abdel-Aziz, Hatem A.'
'Ghabbour, Hazem A.'
'Hemamalini, Madhukar'
'Fun, Hoong-Kun'

_publ_section_title
;
 (<i>E</i>)-<i>N</i>'-(4-Isopropylbenzylidene)isonicotinohydrazide
 monohydrate
;
_journal_coeditor_code CV5248
_journal_issue 4
_journal_name_full 'Acta Crystallographica Section E'
_journal_page_first o1002
_journal_paper_doi 10.1107/S1600536812009099
_journal_volume 68
_journal_year 2012
_chemical_formula_iupac 'C16 H17 N3 O, H2 O'
_chemical_formula_moiety 'C16 H17 N3 O, H2 O'
_chemical_formula_sum 'C16 H19 N3 O2'
_chemical_formula_weight 285.34
_chemical_name_systematic
;
(<i>E</i>)-<i>N</i>'-(4-Isopropylbenzylidene)isonicotinohydrazide monohydrate
;
_space_group_IT_number 19
_symmetry_cell_setting orthorhombic
_symmetry_space_group_name_Hall 'P 2ac 2ab'
_symmetry_space_group_name_H-M 'P 21 21 21'
_atom_sites_solution_hydrogens geom
_atom_sites_solution_primary direct
_atom_sites_solution_secondary difmap
_audit_creation_method SHELXL-97
_cell_angle_alpha 90.00
_cell_angle_beta 90.00
_cell_angle_gamma 90.00
_cell_formula_units_Z 4
_cell_length_a 7.7503(2)
_cell_length_b 11.7894(3)
_cell_length_c 17.2820(4)
_cell_measurement_reflns_used 1751
_cell_measurement_temperature 296(2)
_cell_measurement_theta_max 65.62
_cell_measurement_theta_min 4.54
_cell_volume 1579.08(7)
_computing_cell_refinement 'SAINT (Bruker, 2009)'
_computing_data_collection 'APEX2 (Bruker, 2009)'
_computing_data_reduction 'SAINT (Bruker, 2009)'
_computing_molecular_graphics 'SHELXTL (Sheldrick, 2008)'
_computing_publication_material 'SHELXTL (Sheldrick, 2008) and PLATON (Spek, 2009)'
_computing_structure_refinement 'SHELXTL (Sheldrick, 2008)'
_computing_structure_solution 'SHELXTL (Sheldrick, 2008)'
_diffrn_ambient_temperature 296(2)
_diffrn_measured_fraction_theta_full 0.966
_diffrn_measured_fraction_theta_max 0.966
_diffrn_measurement_device_type
;
Bruker SMART APEXII CCD area-detector
;
_diffrn_measurement_method '\f and \w scans'
_diffrn_radiation_monochromator graphite
_diffrn_radiation_source 'fine-focus sealed tube'
_diffrn_radiation_type CuK\a
_diffrn_radiation_wavelength 1.54178
_diffrn_reflns_av_R_equivalents 0.0324
_diffrn_reflns_av_sigmaI/netI 0.0395
_diffrn_reflns_limit_h_max 8
_diffrn_reflns_limit_h_min -9
_diffrn_reflns_limit_k_max 10
_diffrn_reflns_limit_k_min -13
_diffrn_reflns_limit_l_max 21
_diffrn_reflns_limit_l_min -20
_diffrn_reflns_number 6473
_diffrn_reflns_theta_full 71.76
_diffrn_reflns_theta_max 71.76
_diffrn_reflns_theta_min 4.54
_diffrn_standards_number 0
_exptl_absorpt_coefficient_mu 0.653
_exptl_absorpt_correction_T_max 0.9199
_exptl_absorpt_correction_T_min 0.5941
_exptl_absorpt_correction_type multi-scan
_exptl_absorpt_process_details '(SADABS; Bruker, 2009)'
_exptl_crystal_colour colourless
_exptl_crystal_density_diffrn 1.200
_exptl_crystal_density_method 'not measured'
_exptl_crystal_description block
_exptl_crystal_F_000 608
_exptl_crystal_size_max 0.89
_exptl_crystal_size_mid 0.19
_exptl_crystal_size_min 0.13
_refine_diff_density_max 0.220
_refine_diff_density_min -0.283
_refine_ls_abs_structure_details
;
Flack, H. D. (1983). <i>Acta Cryst.</i> A<b>39</b>, 876--881,
 1072 Friedel pairs
;
_refine_ls_abs_structure_Flack 0.8(4)
_refine_ls_extinction_coef 0.0045(8)
_refine_ls_extinction_expression Fc^*^=kFc[1+0.001xFc^2^\l^3^/sin(2\q)]^-1/4^
_refine_ls_extinction_method 'SHELXTL (Sheldrick, 2008)'
_refine_ls_goodness_of_fit_ref 1.043
_refine_ls_hydrogen_treatment constr
_refine_ls_matrix_type full
_refine_ls_number_parameters 193
_refine_ls_number_reflns 2939
_refine_ls_number_restraints 0
_refine_ls_restrained_S_all 1.043
_refine_ls_R_factor_all 0.0569
_refine_ls_R_factor_gt 0.0486
_refine_ls_shift/su_max_lt 0.001
_refine_ls_shift/su_mean 0.000
_refine_ls_structure_factor_coef Fsqd
_refine_ls_weighting_details 'calc w=1/[\s^2^(Fo^2^)+(0.0715P)^2^+0.3351P] where P=(Fo^2^+2Fc^2^)/3'
_refine_ls_weighting_scheme calc
_refine_ls_wR_factor_gt 0.1363
_refine_ls_wR_factor_ref 0.1452
_reflns_number_gt 2499
_reflns_number_total 2939
_reflns_threshold_expression I>2\s(I)
_cod_data_source_file cv5248.cif
_cod_data_source_block I
_cod_database_code 2234142
_cod_database_fobs_code 2234142

loop_
_symmetry_equiv_pos_as_xyz
'x, y, z'
'-x+1/2, -y, z+1/2'
'-x, y+1/2, -z+1/2'
'x+1/2, -y+1/2, -z'

loop_
_atom_site_type_symbol
_atom_site_label
_atom_site_fract_x
_atom_site_fract_y
_atom_site_fract_z
_atom_site_U_iso_or_equiv
_atom_site_adp_type
_atom_site_calc_flag
_atom_site_refinement_flags
_atom_site_occupancy
_atom_site_symmetry_multiplicity
O O1 1.1044(3) -0.05606(15) 0.18186(11) 0.0761(6) Uani d . 1 1
N N1 1.1036(4) 0.1562(2) -0.06565(14) 0.0839(8) Uani d . 1 1
H H1N1 0.9718 0.1817 0.2093 0.101 Uiso d R 1 1
N N2 1.0132(3) 0.11714(17) 0.22203(11) 0.0573(5) Uani d . 1 1
N N3 1.0056(3) 0.08469(18) 0.29864(11) 0.0578(5) Uani d . 1 1
C C1 1.1390(4) 0.1925(2) 0.06922(16) 0.0666(7) Uani d . 1 1
H H1A 1.1742 0.2420 0.1080 0.080 Uiso calc R 1 1
C C2 1.1526(5) 0.2221(3) -0.00740(18) 0.0785(9) Uani d . 1 1
H H2A 1.1990 0.2927 -0.0192 0.094 Uiso calc R 1 1
C C3 1.0378(5) 0.0560(3) -0.04701(17) 0.0835(9) Uani d . 1 1
H H3A 1.0012 0.0089 -0.0869 0.100 Uiso calc R 1 1
C C4 1.0204(4) 0.0177(2) 0.02743(15) 0.0670(7) Uani d . 1 1
H H4A 0.9750 -0.0538 0.0374 0.080 Uiso calc R 1 1
C C5 1.0715(3) 0.0872(2) 0.08717(13) 0.0536(5) Uani d . 1 1
C C6 1.0648(3) 0.0424(2) 0.16813(14) 0.0555(6) Uani d . 1 1
C C7 0.9297(3) 0.1536(2) 0.34324(14) 0.0571(6) Uani d . 1 1
H H7A 0.8811 0.2185 0.3217 0.069 Uiso calc R 1 1
C C8 0.9143(3) 0.1369(2) 0.42615(13) 0.0515(5) Uani d . 1 1
C C9 0.9887(4) 0.0448(2) 0.46475(15) 0.0604(6) Uani d . 1 1
H H9A 1.0450 -0.0113 0.4366 0.072 Uiso calc R 1 1
C C10 0.9792(4) 0.0366(2) 0.54362(15) 0.0689(7) Uani d . 1 1
H H10A 1.0299 -0.0253 0.5680 0.083 Uiso calc R 1 1
C C11 0.8961(4) 0.1178(2) 0.58831(15) 0.0692(7) Uani d . 1 1
C C12 0.8237(4) 0.2085(3) 0.54993(16) 0.0699(7) Uani d . 1 1
H H12A 0.7684 0.2649 0.5783 0.084 Uiso calc R 1 1
C C13 0.8312(4) 0.2176(2) 0.47065(15) 0.0611(6) Uani d . 1 1
H H13A 0.7793 0.2792 0.4465 0.073 Uiso calc R 1 1
C C14 0.8851(9) 0.1105(4) 0.67642(19) 0.1318(19) Uani d . 1 1
H H14A 0.7599 0.1151 0.6836 0.158 Uiso calc R 1 1
C C15 0.9192(7) -0.0015(4) 0.7099(2) 0.1196(15) Uani d . 1 1
H H15A 0.8882 -0.0011 0.7637 0.179 Uiso calc R 1 1
H H15B 1.0396 -0.0190 0.7048 0.179 Uiso calc R 1 1
H H15C 0.8521 -0.0576 0.6832 0.179 Uiso calc R 1 1
C C16 0.9387(9) 0.2120(5) 0.7158(2) 0.149(2) Uani d . 1 1
H H16A 0.8925 0.2121 0.7674 0.223 Uiso calc R 1 1
H H16B 0.8968 0.2771 0.6883 0.223 Uiso calc R 1 1
H H16C 1.0624 0.2145 0.7181 0.223 Uiso calc R 1 1
O O1W 0.8651(3) 0.32125(15) 0.18150(11) 0.0822(7) Uani d . 1 1
H H1W1 0.7748 0.3209 0.1531 0.123 Uiso d R 1 1
H H2W1 0.8803 0.3754 0.2127 0.123 Uiso d R 1 1

loop_
_atom_site_aniso_label
_atom_site_aniso_U_11
_atom_site_aniso_U_22
_atom_site_aniso_U_33
_atom_site_aniso_U_12
_atom_site_aniso_U_13
_atom_site_aniso_U_23
O1 0.1132(16) 0.0556(10) 0.0594(10) 0.0199(10) 0.0095(11) 0.0108(9)
N1 0.114(2) 0.0893(18) 0.0484(12) 0.0015(16) 0.0134(14) 0.0090(12)
N2 0.0738(13) 0.0546(12) 0.0436(10) 0.0047(10) 0.0017(9) 0.0057(8)
N3 0.0726(13) 0.0566(12) 0.0443(10) 0.0010(10) -0.0025(9) 0.0063(9)
C1 0.0849(17) 0.0594(15) 0.0555(14) -0.0062(13) 0.0094(13) -0.0003(12)
C2 0.107(2) 0.0670(18) 0.0617(17) -0.0041(16) 0.0213(16) 0.0106(14)
C3 0.113(3) 0.086(2) 0.0525(15) -0.0043(19) -0.0001(16) -0.0066(14)
C4 0.0819(18) 0.0642(16) 0.0547(14) -0.0060(14) 0.0020(13) 0.0000(12)
C5 0.0623(13) 0.0537(13) 0.0448(11) 0.0029(11) 0.0079(10) 0.0043(10)
C6 0.0638(13) 0.0541(14) 0.0486(12) 0.0022(11) 0.0030(11) 0.0030(10)
C7 0.0697(14) 0.0512(13) 0.0504(13) 0.0021(12) -0.0057(11) 0.0055(10)
C8 0.0559(11) 0.0526(13) 0.0462(11) 0.0002(10) -0.0027(10) 0.0009(9)
C9 0.0750(16) 0.0530(13) 0.0531(13) 0.0117(12) 0.0005(12) 0.0027(10)
C10 0.0871(19) 0.0657(16) 0.0538(14) 0.0139(14) -0.0047(13) 0.0083(12)
C11 0.0913(19) 0.0708(17) 0.0455(13) 0.0007(15) 0.0039(13) -0.0005(12)
C12 0.0798(18) 0.0674(16) 0.0624(16) 0.0095(14) 0.0115(13) -0.0081(14)
C13 0.0659(15) 0.0567(14) 0.0607(14) 0.0118(12) -0.0004(12) 0.0022(11)
C14 0.238(6) 0.108(3) 0.0494(18) 0.018(4) 0.006(3) 0.0001(19)
C15 0.149(4) 0.149(4) 0.0615(19) -0.022(3) 0.008(2) 0.034(2)
C16 0.204(5) 0.180(5) 0.062(2) -0.002(5) -0.027(3) -0.026(3)
O1W 0.1251(18) 0.0586(11) 0.0628(11) 0.0163(11) -0.0286(12) -0.0119(9)

loop_
_atom_type_symbol
_atom_type_description
_atom_type_scat_dispersion_real
_atom_type_scat_dispersion_imag
_atom_type_scat_source
C C 0.0181 0.0091 'International Tables Vol C Tables 4.2.6.8 and 6.1.1.4'
H H 0.0000 0.0000 'International Tables Vol C Tables 4.2.6.8 and 6.1.1.4'
N N 0.0311 0.0180 'International Tables Vol C Tables 4.2.6.8 and 6.1.1.4'
O O 0.0492 0.0322 'International Tables Vol C Tables 4.2.6.8 and 6.1.1.4'

loop_
_geom_angle_atom_site_label_1
_geom_angle_atom_site_label_2
_geom_angle_atom_site_label_3
_geom_angle
C3 N1 C2 116.6(3)
C6 N2 N3 119.78(19)
C6 N2 H1N1 121.2
N3 N2 H1N1 118.5
C7 N3 N2 115.2(2)
C2 C1 C5 118.3(3)
C2 C1 H1A 120.9
C5 C1 H1A 120.9
N1 C2 C1 124.1(3)
N1 C2 H2A 117.9
C1 C2 H2A 117.9
N1 C3 C4 124.0(3)
N1 C3 H3A 118.0
C4 C3 H3A 118.0
C3 C4 C5 118.7(3)
C3 C4 H4A 120.7
C5 C4 H4A 120.7
C4 C5 C1 118.4(2)
C4 C5 C6 118.8(2)
C1 C5 C6 122.6(2)
O1 C6 N2 124.2(2)
O1 C6 C5 120.5(2)
N2 C6 C5 115.3(2)
N3 C7 C8 123.5(2)
N3 C7 H7A 118.2
C8 C7 H7A 118.2
C13 C8 C9 117.4(2)
C13 C8 C7 119.6(2)
C9 C8 C7 122.9(2)
C10 C9 C8 120.5(2)
C10 C9 H9A 119.7
C8 C9 H9A 119.7
C9 C10 C11 122.0(3)
C9 C10 H10A 119.0
C11 C10 H10A 119.0
C12 C11 C10 117.1(2)
C12 C11 C14 120.1(3)
C10 C11 C14 122.7(3)
C13 C12 C11 121.5(3)
C13 C12 H12A 119.2
C11 C12 H12A 119.2
C12 C13 C8 121.4(3)
C12 C13 H13A 119.3
C8 C13 H13A 119.3
C16 C14 C15 120.7(4)
C16 C14 C11 114.1(4)
C15 C14 C11 115.8(3)
C16 C14 H14A 100.3
C15 C14 H14A 100.3
C11 C14 H14A 100.3
C14 C15 H15A 109.5
C14 C15 H15B 109.5
H15A C15 H15B 109.5
C14 C15 H15C 109.5
H15A C15 H15C 109.5
H15B C15 H15C 109.5
C14 C16 H16A 109.5
C14 C16 H16B 109.5
H16A C16 H16B 109.5
C14 C16 H16C 109.5
H16A C16 H16C 109.5
H16B C16 H16C 109.5
H1W1 O1W H2W1 119.0

loop_
_geom_bond_atom_site_label_1
_geom_bond_atom_site_label_2
_geom_bond_distance
O1 C6 1.224(3)
N1 C3 1.326(4)
N1 C2 1.327(4)
N2 C6 1.343(3)
N2 N3 1.379(3)
N2 H1N1 0.8550
N3 C7 1.266(3)
C1 C2 1.373(4)
C1 C5 1.383(4)
C1 H1A 0.9300
C2 H2A 0.9300
C3 C4 1.370(4)
C3 H3A 0.9300
C4 C5 1.376(4)
C4 H4A 0.9300
C5 C6 1.496(3)
C7 C8 1.451(3)
C7 H7A 0.9300
C8 C13 1.382(3)
C8 C9 1.398(3)
C9 C10 1.368(3)
C9 H9A 0.9300
C10 C11 1.389(4)
C10 H10A 0.9300
C11 C12 1.377(4)
C11 C14 1.528(4)
C12 C13 1.376(4)
C12 H12A 0.9300
C13 H13A 0.9300
C14 C16 1.438(6)
C14 C15 1.465(6)
C14 H14A 0.9800
C15 H15A 0.9600
C15 H15B 0.9600
C15 H15C 0.9600
C16 H16A 0.9600
C16 H16B 0.9600
C16 H16C 0.9600
O1W H1W1 0.8541
O1W H2W1 0.8437

loop_
_geom_hbond_atom_site_label_D
_geom_hbond_atom_site_label_H
_geom_hbond_atom_site_label_A
_geom_hbond_site_symmetry_A
_geom_hbond_distance_DH
_geom_hbond_distance_HA
_geom_hbond_distance_DA
_geom_hbond_angle_DHA
_geom_hbond_publ_flag
N2 H1N1 O1W . 0.85 1.90 2.757(3) 176 yes
O1W H1W1 N1 4_455 0.85 2.03 2.861(3) 164 yes
O1W H2W1 O1 3_755 0.84 2.00 2.779(3) 154 yes

loop_
_geom_torsion_atom_site_label_1
_geom_torsion_atom_site_label_2
_geom_torsion_atom_site_label_3
_geom_torsion_atom_site_label_4
_geom_torsion
C6 N2 N3 C7 -169.0(3)
C3 N1 C2 C1 0.0(5)
C5 C1 C2 N1 0.6(5)
C2 N1 C3 C4 -0.9(5)
N1 C3 C4 C5 1.0(5)
C3 C4 C5 C1 -0.3(4)
C3 C4 C5 C6 -175.6(3)
C2 C1 C5 C4 -0.4(4)
C2 C1 C5 C6 174.7(3)
N3 N2 C6 O1 1.3(4)
N3 N2 C6 C5 -178.9(2)
C4 C5 C6 O1 38.5(4)
C1 C5 C6 O1 -136.6(3)
C4 C5 C6 N2 -141.4(3)
C1 C5 C6 N2 43.6(4)
N2 N3 C7 C8 -177.5(2)
N3 C7 C8 C13 179.0(3)
N3 C7 C8 C9 2.7(4)
C13 C8 C9 C10 -0.3(4)
C7 C8 C9 C10 176.0(3)
C8 C9 C10 C11 0.2(5)
C9 C10 C11 C12 -0.4(5)
C9 C10 C11 C14 -179.6(4)
C10 C11 C12 C13 0.8(5)
C14 C11 C12 C13 -179.9(4)
C11 C12 C13 C8 -1.1(5)
C9 C8 C13 C12 0.8(4)
C7 C8 C13 C12 -175.7(3)
C12 C11 C14 C16 -50.3(7)
C10 C11 C14 C16 128.9(5)
C12 C11 C14 C15 162.9(4)
C10 C11 C14 C15 -17.9(7)

loop_
_cod_related_entry_id
_cod_related_entry_database
_cod_related_entry_code
1 ChemSpider 30657578
